data_7004242
loop_
_publ_author_name
'Benk\>o, Zolt\'an'
'Burck, Sebastian'
'Gudat, Dietrich'
'Nieger, Martin'
'Nyul\'aszi, L\'aszl\'o'
'Shore, Nicholas'

_publ_section_title
;
 Pyrido-annellated diazaphospholenes and phospholenium ions
;
_journal_issue 36
_journal_name_full 'Dalton Transactions'
_journal_page_first 4937
_journal_page_last 4945
_journal_paper_doi 10.1039/b804621b
_journal_year 2008
_chemical_formula_moiety 'C24 H40 N3 P Si2'
_chemical_formula_sum 'C24 H40 N3 P Si2'
_chemical_formula_weight 457.74
_chemical_name_common
;
3-(2,6-Diisopropylphenyl)-(1,5-a)pyridine-2-
hexamethyldisilazyl-(1,3,2)-diazaphospholene
;
_chemical_name_systematic
;
3-(2,6-Diisopropylphenyl)-[1,5-a]pyridine-2-hexamethyldisilazyl-
[1,3,2]-diazaphospholene
;
_space_group_IT_number 2
_symmetry_cell_setting triclinic
_symmetry_space_group_name_Hall '-P 1'
_symmetry_space_group_name_H-M 'P -1'
_atom_sites_solution_hydrogens geom
_atom_sites_solution_primary direct
_atom_sites_solution_secondary difmap
_audit_creation_method SHELXL-97
_cell_angle_alpha 72.889(2)
_cell_angle_beta 87.454(2)
_cell_angle_gamma 71.054(2)
_cell_formula_units_Z 2
_cell_length_a 10.2893(3)
_cell_length_b 10.4169(4)
_cell_length_c 13.7477(6)
_cell_measurement_reflns_used 4774
_cell_measurement_temperature 120(2)
_cell_measurement_theta_max 27.5
_cell_measurement_theta_min 1
_cell_volume 1329.87(9)
_computing_cell_refinement DENZO-SMN
_computing_data_collection Collect
_computing_data_reduction DENZO-SMN
_computing_molecular_graphics XP
_computing_publication_material 'SHELXL-97 (Sheldrick, 1997)'
_computing_structure_refinement 'SHELXL-97 (Sheldrick, 1997)'
_computing_structure_solution 'SHELXS-97 (Sheldrick, 1990)'
_diffrn_ambient_temperature 120(2)
_diffrn_measured_fraction_theta_full 0.996
_diffrn_measured_fraction_theta_max 0.996
_diffrn_measurement_device_type 'Nonius KappaCCD'
_diffrn_measurement_method 'rotation in phi and omega, 2 deg.'
_diffrn_radiation_monochromator graphite
_diffrn_radiation_source 'fine-focus sealed tube'
_diffrn_radiation_type MoK\a
_diffrn_radiation_wavelength 0.71073
_diffrn_reflns_av_R_equivalents 0.0394
_diffrn_reflns_av_sigmaI/netI 0.0401
_diffrn_reflns_limit_h_max 11
_diffrn_reflns_limit_h_min -12
_diffrn_reflns_limit_k_max 12
_diffrn_reflns_limit_k_min -12
_diffrn_reflns_limit_l_max 14
_diffrn_reflns_limit_l_min -16
_diffrn_reflns_number 14747
_diffrn_reflns_theta_full 25.03
_diffrn_reflns_theta_max 25.03
_diffrn_reflns_theta_min 3.11
_exptl_absorpt_coefficient_mu 0.209
_exptl_absorpt_correction_type none
_exptl_crystal_colour red
_exptl_crystal_density_diffrn 1.143
_exptl_crystal_density_meas ?
_exptl_crystal_density_method 'not measured'
_exptl_crystal_description nlocks
_exptl_crystal_F_000 496
_exptl_crystal_size_max 0.50
_exptl_crystal_size_mid 0.40
_exptl_crystal_size_min 0.30
_refine_diff_density_max 0.303
_refine_diff_density_min -0.256
_refine_diff_density_rms 0.048
_refine_ls_extinction_method none
_refine_ls_goodness_of_fit_ref 1.037
_refine_ls_hydrogen_treatment constr
_refine_ls_matrix_type full
_refine_ls_number_parameters 271
_refine_ls_number_reflns 4681
_refine_ls_number_restraints 0
_refine_ls_restrained_S_all 1.037
_refine_ls_R_factor_all 0.0493
_refine_ls_R_factor_gt 0.0365
_refine_ls_shift/su_max 0.000
_refine_ls_shift/su_mean 0.000
_refine_ls_structure_factor_coef Fsqd
_refine_ls_weighting_details 'calc w=1/[\s^2^(Fo^2^)+(0.0437P)^2^+0.5602P] where P=(Fo^2^+2Fc^2^)/3'
_refine_ls_weighting_scheme calc
_refine_ls_wR_factor_gt 0.0874
_refine_ls_wR_factor_ref 0.0940
_reflns_number_gt 3829
_reflns_number_total 4681
_reflns_threshold_expression >2sigma(I)
_cod_data_source_file b804621b.txt
_cod_data_source_block dg022_hy_compound_3a
_cod_depositor_comments
;
The following automatic conversions were performed:

'_exptl_crystal_density_meas' value 'none' was changed to '?' - the
value is perceived as not measured.

Automatic conversion script
Id: cif_fix_values 3008 2015-01-20 13:52:24Z robertas 
;
_cod_database_code 7004242

loop_
_symmetry_equiv_pos_as_xyz
'x, y, z'
'-x, -y, -z'

loop_
_atom_site_label
_atom_site_type_symbol
_atom_site_fract_x
_atom_site_fract_y
_atom_site_fract_z
_atom_site_U_iso_or_equiv
_atom_site_adp_type
_atom_site_occupancy
_atom_site_symmetry_multiplicity
_atom_site_calc_flag
_atom_site_refinement_flags
_atom_site_disorder_assembly
_atom_site_disorder_group
P1 P 0.09225(4) 0.57652(5) 0.20750(3) 0.01626(13) Uani 1 1 d . . .
N2 N 0.11877(14) 0.58961(15) 0.07949(11) 0.0182(3) Uani 1 1 d . . .
C3 C 0.11074(17) 0.72799(19) 0.01642(13) 0.0186(4) Uani 1 1 d . . .
C4 C 0.08804(17) 0.81906(19) 0.07176(13) 0.0185(4) Uani 1 1 d . . .
H4 H 0.0816 0.9161 0.0441 0.022 Uiso 1 1 calc R . .
N5 N 0.07484(14) 0.75415(15) 0.17589(11) 0.0165(3) Uani 1 1 d . . .
C6 C 0.15012(17) 0.4766(2) 0.03930(15) 0.0228(4) Uani 1 1 d . . .
H6 H 0.1552 0.3850 0.0826 0.027 Uiso 1 1 calc R . .
C7 C 0.17344(18) 0.4942(2) -0.05987(16) 0.0288(5) Uani 1 1 d . . .
H7 H 0.1978 0.4150 -0.0858 0.035 Uiso 1 1 calc R . .
C8 C 0.16153(19) 0.6333(2) -0.12675(15) 0.0299(5) Uani 1 1 d . . .
H8 H 0.1744 0.6462 -0.1974 0.036 Uiso 1 1 calc R . .
C9 C 0.13233(18) 0.7451(2) -0.09007(14) 0.0247(4) Uani 1 1 d . . .
H9 H 0.1259 0.8361 -0.1349 0.030 Uiso 1 1 calc R . .
C10 C -0.00244(17) 0.83990(18) 0.23757(13) 0.0173(4) Uani 1 1 d . . .
C11 C -0.14675(17) 0.87766(18) 0.23499(13) 0.0185(4) Uani 1 1 d . . .
C12 C -0.21774(19) 0.96050(19) 0.29606(14) 0.0233(4) Uani 1 1 d . . .
H12 H -0.3150 0.9850 0.2969 0.028 Uiso 1 1 calc R . .
C13 C -0.1495(2) 1.0077(2) 0.35525(14) 0.0256(4) Uani 1 1 d . . .
H13 H -0.2000 1.0650 0.3956 0.031 Uiso 1 1 calc R . .
C14 C -0.0080(2) 0.9715(2) 0.35574(15) 0.0254(4) Uani 1 1 d . . .
H14 H 0.0379 1.0051 0.3963 0.031 Uiso 1 1 calc R . .
C15 C 0.06864(18) 0.88665(19) 0.29801(14) 0.0212(4) Uani 1 1 d . . .
C16 C 0.22366(19) 0.8529(2) 0.29579(16) 0.0295(5) Uani 1 1 d . . .
H16 H 0.2619 0.7665 0.2723 0.035 Uiso 1 1 calc R . .
C17 C 0.2933(2) 0.8206(2) 0.40014(17) 0.0391(5) Uani 1 1 d . . .
H17A H 0.3928 0.7991 0.3939 0.059 Uiso 1 1 calc R . .
H17B H 0.2749 0.7387 0.4479 0.059 Uiso 1 1 calc R . .
H17C H 0.2569 0.9034 0.4255 0.059 Uiso 1 1 calc R . .
C18 C 0.2591(2) 0.9748(3) 0.21859(18) 0.0433(6) Uani 1 1 d . . .
H18A H 0.3593 0.9516 0.2176 0.065 Uiso 1 1 calc R . .
H18B H 0.2192 1.0622 0.2381 0.065 Uiso 1 1 calc R . .
H18C H 0.2214 0.9887 0.1506 0.065 Uiso 1 1 calc R . .
C19 C -0.22743(17) 0.83556(19) 0.16667(14) 0.0213(4) Uani 1 1 d . . .
H19 H -0.1602 0.7824 0.1258 0.026 Uiso 1 1 calc R . .
C20 C -0.32893(19) 0.9659(2) 0.09186(16) 0.0309(5) Uani 1 1 d . . .
H20A H -0.3788 0.9350 0.0490 0.046 Uiso 1 1 calc R . .
H20B H -0.2784 1.0246 0.0488 0.046 Uiso 1 1 calc R . .
H20C H -0.3945 1.0217 0.1300 0.046 Uiso 1 1 calc R . .
C21 C -0.3022(2) 0.7362(2) 0.22986(16) 0.0298(5) Uani 1 1 d . . .
H21A H -0.3530 0.7105 0.1841 0.045 Uiso 1 1 calc R . .
H21B H -0.3666 0.7845 0.2726 0.045 Uiso 1 1 calc R . .
H21C H -0.2348 0.6501 0.2733 0.045 Uiso 1 1 calc R . .
N1 N 0.24817(14) 0.46854(15) 0.26737(11) 0.0179(3) Uani 1 1 d . . .
Si1 Si 0.41566(5) 0.45844(5) 0.22465(4) 0.02090(14) Uani 1 1 d . . .
C22 C 0.42163(18) 0.6078(2) 0.11258(15) 0.0261(4) Uani 1 1 d . . .
H22A H 0.3840 0.6975 0.1294 0.039 Uiso 1 1 calc R . .
H22B H 0.3669 0.6105 0.0550 0.039 Uiso 1 1 calc R . .
H22C H 0.5172 0.5943 0.0941 0.039 Uiso 1 1 calc R . .
C23 C 0.5248(2) 0.4599(2) 0.32956(16) 0.0326(5) Uani 1 1 d . . .
H23A H 0.5247 0.3825 0.3908 0.049 Uiso 1 1 calc R . .
H23B H 0.4875 0.5510 0.3444 0.049 Uiso 1 1 calc R . .
H23C H 0.6192 0.4470 0.3083 0.049 Uiso 1 1 calc R . .
C24 C 0.4890(2) 0.2931(2) 0.18615(18) 0.0346(5) Uani 1 1 d . . .
H24A H 0.4879 0.2109 0.2433 0.052 Uiso 1 1 calc R . .
H24B H 0.5840 0.2826 0.1671 0.052 Uiso 1 1 calc R . .
H24C H 0.4338 0.2988 0.1278 0.052 Uiso 1 1 calc R . .
Si2 Si 0.22425(5) 0.35654(5) 0.38754(4) 0.02320(14) Uani 1 1 d . . .
C25 C 0.0697(2) 0.3016(2) 0.38224(16) 0.0312(5) Uani 1 1 d . . .
H25A H 0.0806 0.2504 0.3313 0.047 Uiso 1 1 calc R . .
H25B H -0.0126 0.3861 0.3634 0.047 Uiso 1 1 calc R . .
H25C H 0.0600 0.2394 0.4492 0.047 Uiso 1 1 calc R . .
C26 C 0.3715(2) 0.1865(2) 0.42925(18) 0.0386(5) Uani 1 1 d . . .
H26A H 0.3825 0.1359 0.3780 0.058 Uiso 1 1 calc R . .
H26B H 0.3531 0.1272 0.4947 0.058 Uiso 1 1 calc R . .
H26C H 0.4561 0.2075 0.4369 0.058 Uiso 1 1 calc R . .
C27 C 0.2026(2) 0.4526(3) 0.48457(16) 0.0405(5) Uani 1 1 d . . .
H27A H 0.2835 0.4815 0.4879 0.061 Uiso 1 1 calc R . .
H27B H 0.1927 0.3899 0.5513 0.061 Uiso 1 1 calc R . .
H27C H 0.1202 0.5370 0.4658 0.061 Uiso 1 1 calc R . .

loop_
_atom_site_aniso_label
_atom_site_aniso_U_11
_atom_site_aniso_U_22
_atom_site_aniso_U_33
_atom_site_aniso_U_23
_atom_site_aniso_U_13
_atom_site_aniso_U_12
P1 0.0146(2) 0.0151(2) 0.0187(3) -0.00405(19) 0.00194(17) -0.00528(18)
N2 0.0161(7) 0.0196(8) 0.0208(8) -0.0077(7) 0.0019(6) -0.0069(6)
C3 0.0142(8) 0.0212(10) 0.0180(10) -0.0022(8) -0.0007(7) -0.0055(7)
C4 0.0169(8) 0.0177(9) 0.0177(10) -0.0012(8) 0.0016(7) -0.0051(7)
N5 0.0175(7) 0.0152(8) 0.0150(8) -0.0035(6) 0.0015(6) -0.0041(6)
C6 0.0150(9) 0.0266(10) 0.0329(11) -0.0166(9) 0.0031(7) -0.0081(8)
C7 0.0192(9) 0.0408(13) 0.0365(12) -0.0264(10) 0.0057(8) -0.0101(9)
C8 0.0202(10) 0.0518(14) 0.0224(11) -0.0177(10) 0.0036(8) -0.0121(9)
C9 0.0207(9) 0.0336(11) 0.0177(10) -0.0054(9) 0.0000(7) -0.0081(8)
C10 0.0215(9) 0.0126(9) 0.0160(9) -0.0026(7) 0.0019(7) -0.0049(7)
C11 0.0218(9) 0.0137(9) 0.0171(9) -0.0012(7) 0.0021(7) -0.0053(7)
C12 0.0225(9) 0.0207(10) 0.0231(10) -0.0048(8) 0.0066(8) -0.0047(8)
C13 0.0342(11) 0.0212(10) 0.0211(10) -0.0091(8) 0.0087(8) -0.0070(8)
C14 0.0359(11) 0.0235(10) 0.0210(10) -0.0087(8) 0.0015(8) -0.0131(9)
C15 0.0265(10) 0.0178(9) 0.0192(10) -0.0048(8) 0.0011(7) -0.0077(8)
C16 0.0251(10) 0.0355(12) 0.0349(12) -0.0192(10) -0.0006(8) -0.0110(9)
C17 0.0367(12) 0.0424(13) 0.0413(14) -0.0132(11) -0.0108(10) -0.0146(10)
C18 0.0350(12) 0.0678(17) 0.0375(14) -0.0176(12) 0.0085(10) -0.0294(12)
C19 0.0161(9) 0.0235(10) 0.0247(10) -0.0088(8) 0.0036(7) -0.0059(7)
C20 0.0248(10) 0.0334(12) 0.0309(12) -0.0064(10) -0.0031(8) -0.0068(9)
C21 0.0287(10) 0.0333(12) 0.0325(12) -0.0112(10) 0.0042(9) -0.0157(9)
N1 0.0164(7) 0.0154(8) 0.0191(8) -0.0025(6) 0.0005(6) -0.0039(6)
Si1 0.0148(2) 0.0210(3) 0.0241(3) -0.0040(2) 0.00014(19) -0.0044(2)
C22 0.0166(9) 0.0320(11) 0.0264(11) -0.0028(9) 0.0014(8) -0.0090(8)
C23 0.0252(10) 0.0369(12) 0.0324(12) -0.0015(10) -0.0040(8) -0.0130(9)
C24 0.0219(10) 0.0315(12) 0.0477(14) -0.0133(10) 0.0076(9) -0.0044(9)
Si2 0.0263(3) 0.0197(3) 0.0206(3) -0.0004(2) 0.0007(2) -0.0084(2)
C25 0.0349(11) 0.0269(11) 0.0301(12) -0.0002(9) 0.0049(9) -0.0155(9)
C26 0.0359(12) 0.0260(12) 0.0408(14) 0.0086(10) -0.0031(10) -0.0088(9)
C27 0.0570(14) 0.0447(14) 0.0239(12) -0.0096(11) 0.0054(10) -0.0229(12)

loop_
_atom_type_symbol
_atom_type_description
_atom_type_scat_dispersion_real
_atom_type_scat_dispersion_imag
_atom_type_scat_source
C C 0.0033 0.0016 'International Tables Vol C Tables 4.2.6.8 and 6.1.1.4'
H H 0.0000 0.0000 'International Tables Vol C Tables 4.2.6.8 and 6.1.1.4'
N N 0.0061 0.0033 'International Tables Vol C Tables 4.2.6.8 and 6.1.1.4'
Si Si 0.0817 0.0704 'International Tables Vol C Tables 4.2.6.8 and 6.1.1.4'
P P 0.1023 0.0942 'International Tables Vol C Tables 4.2.6.8 and 6.1.1.4'

loop_
_geom_angle_atom_site_label_1
_geom_angle_atom_site_label_2
_geom_angle_atom_site_label_3
_geom_angle
_geom_angle_site_symmetry_1
_geom_angle_site_symmetry_3
_geom_angle_publ_flag
N1 P1 N5 112.87(7) . . ?
N1 P1 N2 103.48(7) . . ?
N5 P1 N2 86.99(7) . . ?
C6 N2 C3 120.70(16) . . ?
C6 N2 P1 124.51(13) . . ?
C3 N2 P1 114.76(12) . . ?
C4 C3 N2 110.82(15) . . ?
C4 C3 C9 131.91(17) . . ?
N2 C3 C9 117.23(16) . . ?
C3 C4 N5 112.25(16) . . ?
C3 C4 H4 123.9 . . ?
N5 C4 H4 123.9 . . ?
C4 N5 C10 119.59(14) . . ?
C4 N5 P1 115.15(12) . . ?
C10 N5 P1 120.37(11) . . ?
C7 C6 N2 121.07(18) . . ?
C7 C6 H6 119.5 . . ?
N2 C6 H6 119.5 . . ?
C6 C7 C8 119.88(18) . . ?
C6 C7 H7 120.1 . . ?
C8 C7 H7 120.1 . . ?
C9 C8 C7 120.54(18) . . ?
C9 C8 H8 119.7 . . ?
C7 C8 H8 119.7 . . ?
C8 C9 C3 120.53(19) . . ?
C8 C9 H9 119.7 . . ?
C3 C9 H9 119.7 . . ?
C11 C10 C15 121.32(16) . . ?
C11 C10 N5 119.71(15) . . ?
C15 C10 N5 118.96(15) . . ?
C12 C11 C10 117.93(16) . . ?
C12 C11 C19 119.26(16) . . ?
C10 C11 C19 122.79(15) . . ?
C13 C12 C11 121.37(17) . . ?
C13 C12 H12 119.3 . . ?
C11 C12 H12 119.3 . . ?
C14 C13 C12 119.98(17) . . ?
C14 C13 H13 120.0 . . ?
C12 C13 H13 120.0 . . ?
C13 C14 C15 121.27(17) . . ?
C13 C14 H14 119.4 . . ?
C15 C14 H14 119.4 . . ?
C14 C15 C10 118.12(16) . . ?
C14 C15 C16 120.67(16) . . ?
C10 C15 C16 121.13(16) . . ?
C15 C16 C17 113.27(17) . . ?
C15 C16 C18 110.27(17) . . ?
C17 C16 C18 110.04(17) . . ?
C15 C16 H16 107.7 . . ?
C17 C16 H16 107.7 . . ?
C18 C16 H16 107.7 . . ?
C16 C17 H17A 109.5 . . ?
C16 C17 H17B 109.5 . . ?
H17A C17 H17B 109.5 . . ?
C16 C17 H17C 109.5 . . ?
H17A C17 H17C 109.5 . . ?
H17B C17 H17C 109.5 . . ?
C16 C18 H18A 109.5 . . ?
C16 C18 H18B 109.5 . . ?
H18A C18 H18B 109.5 . . ?
C16 C18 H18C 109.5 . . ?
H18A C18 H18C 109.5 . . ?
H18B C18 H18C 109.5 . . ?
C11 C19 C20 111.64(15) . . ?
C11 C19 C21 111.11(15) . . ?
C20 C19 C21 110.69(15) . . ?
C11 C19 H19 107.7 . . ?
C20 C19 H19 107.7 . . ?
C21 C19 H19 107.7 . . ?
C19 C20 H20A 109.5 . . ?
C19 C20 H20B 109.5 . . ?
H20A C20 H20B 109.5 . . ?
C19 C20 H20C 109.5 . . ?
H20A C20 H20C 109.5 . . ?
H20B C20 H20C 109.5 . . ?
C19 C21 H21A 109.5 . . ?
C19 C21 H21B 109.5 . . ?
H21A C21 H21B 109.5 . . ?
C19 C21 H21C 109.5 . . ?
H21A C21 H21C 109.5 . . ?
H21B C21 H21C 109.5 . . ?
P1 N1 Si1 128.91(9) . . ?
P1 N1 Si2 109.98(8) . . ?
Si1 N1 Si2 121.10(8) . . ?
N1 Si1 C22 114.66(8) . . ?
N1 Si1 C24 108.63(8) . . ?
C22 Si1 C24 106.56(10) . . ?
N1 Si1 C23 109.13(8) . . ?
C22 Si1 C23 106.40(9) . . ?
C24 Si1 C23 111.47(10) . . ?
Si1 C22 H22A 109.5 . . ?
Si1 C22 H22B 109.5 . . ?
H22A C22 H22B 109.5 . . ?
Si1 C22 H22C 109.5 . . ?
H22A C22 H22C 109.5 . . ?
H22B C22 H22C 109.5 . . ?
Si1 C23 H23A 109.5 . . ?
Si1 C23 H23B 109.5 . . ?
H23A C23 H23B 109.5 . . ?
Si1 C23 H23C 109.5 . . ?
H23A C23 H23C 109.5 . . ?
H23B C23 H23C 109.5 . . ?
Si1 C24 H24A 109.5 . . ?
Si1 C24 H24B 109.5 . . ?
H24A C24 H24B 109.5 . . ?
Si1 C24 H24C 109.5 . . ?
H24A C24 H24C 109.5 . . ?
H24B C24 H24C 109.5 . . ?
N1 Si2 C27 109.32(9) . . ?
N1 Si2 C25 111.50(8) . . ?
C27 Si2 C25 109.04(10) . . ?
N1 Si2 C26 112.16(9) . . ?
C27 Si2 C26 109.62(11) . . ?
C25 Si2 C26 105.09(10) . . ?
Si2 C25 H25A 109.5 . . ?
Si2 C25 H25B 109.5 . . ?
H25A C25 H25B 109.5 . . ?
Si2 C25 H25C 109.5 . . ?
H25A C25 H25C 109.5 . . ?
H25B C25 H25C 109.5 . . ?
Si2 C26 H26A 109.5 . . ?
Si2 C26 H26B 109.5 . . ?
H26A C26 H26B 109.5 . . ?
Si2 C26 H26C 109.5 . . ?
H26A C26 H26C 109.5 . . ?
H26B C26 H26C 109.5 . . ?
Si2 C27 H27A 109.5 . . ?
Si2 C27 H27B 109.5 . . ?
H27A C27 H27B 109.5 . . ?
Si2 C27 H27C 109.5 . . ?
H27A C27 H27C 109.5 . . ?
H27B C27 H27C 109.5 . . ?

loop_
_geom_bond_atom_site_label_1
_geom_bond_atom_site_label_2
_geom_bond_distance
_geom_bond_site_symmetry_2
_geom_bond_publ_flag
P1 N1 1.7080(14) . ?
P1 N5 1.7213(15) . ?
P1 N2 1.7408(15) . ?
N2 C6 1.384(2) . ?
N2 C3 1.425(2) . ?
C3 C4 1.341(3) . ?
C3 C9 1.438(3) . ?
C4 N5 1.413(2) . ?
C4 H4 0.9500 . ?
N5 C10 1.440(2) . ?
C6 C7 1.342(3) . ?
C6 H6 0.9500 . ?
C7 C8 1.439(3) . ?
C7 H7 0.9500 . ?
C8 C9 1.344(3) . ?
C8 H8 0.9500 . ?
C9 H9 0.9500 . ?
C10 C11 1.406(2) . ?
C10 C15 1.409(2) . ?
C11 C12 1.395(3) . ?
C11 C19 1.520(2) . ?
C12 C13 1.381(3) . ?
C12 H12 0.9500 . ?
C13 C14 1.380(3) . ?
C13 H13 0.9500 . ?
C14 C15 1.392(3) . ?
C14 H14 0.9500 . ?
C15 C16 1.519(3) . ?
C16 C17 1.528(3) . ?
C16 C18 1.531(3) . ?
C16 H16 1.0000 . ?
C17 H17A 0.9800 . ?
C17 H17B 0.9800 . ?
C17 H17C 0.9800 . ?
C18 H18A 0.9800 . ?
C18 H18B 0.9800 . ?
C18 H18C 0.9800 . ?
C19 C20 1.532(3) . ?
C19 C21 1.532(3) . ?
C19 H19 1.0000 . ?
C20 H20A 0.9800 . ?
C20 H20B 0.9800 . ?
C20 H20C 0.9800 . ?
C21 H21A 0.9800 . ?
C21 H21B 0.9800 . ?
C21 H21C 0.9800 . ?
N1 Si1 1.7761(14) . ?
N1 Si2 1.7796(15) . ?
Si1 C22 1.8551(19) . ?
Si1 C24 1.864(2) . ?
Si1 C23 1.873(2) . ?
C22 H22A 0.9800 . ?
C22 H22B 0.9800 . ?
C22 H22C 0.9800 . ?
C23 H23A 0.9800 . ?
C23 H23B 0.9800 . ?
C23 H23C 0.9800 . ?
C24 H24A 0.9800 . ?
C24 H24B 0.9800 . ?
C24 H24C 0.9800 . ?
Si2 C27 1.856(2) . ?
Si2 C25 1.8673(19) . ?
Si2 C26 1.870(2) . ?
C25 H25A 0.9800 . ?
C25 H25B 0.9800 . ?
C25 H25C 0.9800 . ?
C26 H26A 0.9800 . ?
C26 H26B 0.9800 . ?
C26 H26C 0.9800 . ?
C27 H27A 0.9800 . ?
C27 H27B 0.9800 . ?
C27 H27C 0.9800 . ?

loop_
_geom_torsion_atom_site_label_1
_geom_torsion_atom_site_label_2
_geom_torsion_atom_site_label_3
_geom_torsion_atom_site_label_4
_geom_torsion
_geom_torsion_site_symmetry_1
_geom_torsion_site_symmetry_2
_geom_torsion_site_symmetry_3
_geom_torsion_site_symmetry_4
_geom_torsion_publ_flag
N1 P1 N2 C6 63.74(14) . . . . ?
N5 P1 N2 C6 176.55(14) . . . . ?
N1 P1 N2 C3 -114.11(12) . . . . ?
N5 P1 N2 C3 -1.30(11) . . . . ?
C6 N2 C3 C4 -176.01(15) . . . . ?
P1 N2 C3 C4 1.93(18) . . . . ?
C6 N2 C3 C9 1.8(2) . . . . ?
P1 N2 C3 C9 179.77(12) . . . . ?
N2 C3 C4 N5 -1.56(19) . . . . ?
C9 C3 C4 N5 -178.98(16) . . . . ?
C3 C4 N5 C10 -154.73(15) . . . . ?
C3 C4 N5 P1 0.62(18) . . . . ?
N1 P1 N5 C4 103.76(12) . . . . ?
N2 P1 N5 C4 0.40(11) . . . . ?
N1 P1 N5 C10 -101.10(13) . . . . ?
N2 P1 N5 C10 155.54(13) . . . . ?
C3 N2 C6 C7 -0.1(2) . . . . ?
P1 N2 C6 C7 -177.87(13) . . . . ?
N2 C6 C7 C8 -2.0(3) . . . . ?
C6 C7 C8 C9 2.5(3) . . . . ?
C7 C8 C9 C3 -0.8(3) . . . . ?
C4 C3 C9 C8 175.97(18) . . . . ?
N2 C3 C9 C8 -1.3(2) . . . . ?
C4 N5 C10 C11 81.8(2) . . . . ?
P1 N5 C10 C11 -72.25(19) . . . . ?
C4 N5 C10 C15 -96.97(19) . . . . ?
P1 N5 C10 C15 108.98(16) . . . . ?
C15 C10 C11 C12 -1.4(3) . . . . ?
N5 C10 C11 C12 179.84(15) . . . . ?
C15 C10 C11 C19 176.79(17) . . . . ?
N5 C10 C11 C19 -1.9(3) . . . . ?
C10 C11 C12 C13 1.8(3) . . . . ?
C19 C11 C12 C13 -176.52(17) . . . . ?
C11 C12 C13 C14 -0.8(3) . . . . ?
C12 C13 C14 C15 -0.5(3) . . . . ?
C13 C14 C15 C10 0.8(3) . . . . ?
C13 C14 C15 C16 177.38(18) . . . . ?
C11 C10 C15 C14 0.2(3) . . . . ?
N5 C10 C15 C14 178.90(16) . . . . ?
C11 C10 C15 C16 -176.35(17) . . . . ?
N5 C10 C15 C16 2.4(3) . . . . ?
C14 C15 C16 C17 41.1(3) . . . . ?
C10 C15 C16 C17 -142.43(18) . . . . ?
C14 C15 C16 C18 -82.7(2) . . . . ?
C10 C15 C16 C18 93.8(2) . . . . ?
C12 C11 C19 C20 58.3(2) . . . . ?
C10 C11 C19 C20 -119.91(18) . . . . ?
C12 C11 C19 C21 -65.8(2) . . . . ?
C10 C11 C19 C21 115.98(19) . . . . ?
N5 P1 N1 Si1 -56.66(13) . . . . ?
N2 P1 N1 Si1 35.77(12) . . . . ?
N5 P1 N1 Si2 123.54(8) . . . . ?
N2 P1 N1 Si2 -144.03(8) . . . . ?
P1 N1 Si1 C22 13.01(14) . . . . ?
Si2 N1 Si1 C22 -167.21(10) . . . . ?
P1 N1 Si1 C24 -106.06(13) . . . . ?
Si2 N1 Si1 C24 73.72(12) . . . . ?
P1 N1 Si1 C23 132.23(12) . . . . ?
Si2 N1 Si1 C23 -47.99(12) . . . . ?
P1 N1 Si2 C27 -84.85(11) . . . . ?
Si1 N1 Si2 C27 95.33(12) . . . . ?
P1 N1 Si2 C25 35.79(11) . . . . ?
Si1 N1 Si2 C25 -144.02(10) . . . . ?
P1 N1 Si2 C26 153.35(10) . . . . ?
Si1 N1 Si2 C26 -26.47(13) . . . . ?
